data_4300656
loop_
_publ_author_name
'Roesky, Peter W.'

_journal_name_full 'Inorganic Chemistry'
_journal_paper_doi 10.1021/ic051738q
_journal_year 2006
_chemical_formula_sum 'C60 H64 Eu N2 O3 P4'
_chemical_formula_weight 1136.97
_space_group_IT_number 14
_symmetry_cell_setting monoclinic
_symmetry_space_group_name_Hall '-P 2yn'
_symmetry_space_group_name_H-M 'P 1 21/n 1'
_cell_angle_alpha 90.00
_cell_angle_beta 90.521(5)
_cell_angle_gamma 90.00
_cell_formula_units_Z 4
_cell_length_a 10.9566(7)
_cell_length_b 12.5657(11)
_cell_length_c 39.541(3)
_cell_measurement_temperature 173(2)
_cell_volume 5443.6(7)
_diffrn_ambient_temperature 173(2)
_exptl_crystal_density_diffrn 1.387
_cod_original_sg_symbol_H-M 'P 21/n'
_cod_database_code 4300656

loop_
_symmetry_equiv_pos_as_xyz
'x, y, z'
'-x+1/2, y+1/2, -z+1/2'
'-x, -y, -z'
'x-1/2, -y-1/2, z-1/2'

loop_
_atom_site_label
_atom_site_type_symbol
_atom_site_fract_x
_atom_site_fract_y
_atom_site_fract_z
_atom_site_U_iso_or_equiv
_atom_site_adp_type
_atom_site_occupancy
_atom_site_symmetry_multiplicity
_atom_site_calc_flag
_atom_site_refinement_flags
_atom_site_disorder_assembly
_atom_site_disorder_group
C1 C 0.5240(4) 0.8290(4) 0.28995(11) 0.0368(9) Uani 1 1 d . . .
C2 C 0.5278(5) 0.9019(5) 0.26383(12) 0.0518(13) Uani 1 1 d . . .
H2A H 0.5032 0.9733 0.2677 0.062 Uiso 1 1 calc R . .
C3 C 0.5668(6) 0.8722(7) 0.23225(15) 0.0723(19) Uani 1 1 d . . .
H3A H 0.5674 0.9230 0.2144 0.087 Uiso 1 1 calc R . .
C4 C 0.6049(6) 0.7698(8) 0.22619(16) 0.082(2) Uani 1 1 d . . .
H4A H 0.6334 0.7505 0.2044 0.098 Uiso 1 1 calc R . .
C5 C 0.6018(6) 0.6962(7) 0.25139(19) 0.081(2) Uani 1 1 d . . .
H5A H 0.6273 0.6251 0.2473 0.097 Uiso 1 1 calc R . .
C6 C 0.5609(5) 0.7261(5) 0.28309(15) 0.0562(13) Uani 1 1 d . . .
H6A H 0.5582 0.6744 0.3006 0.067 Uiso 1 1 calc R . .
C7 C 0.5486(4) 0.9910(4) 0.33727(11) 0.0381(9) Uani 1 1 d . . .
C8 C 0.6743(5) 0.9981(5) 0.33091(13) 0.0497(12) Uani 1 1 d . . .
H8A H 0.7162 0.9382 0.3221 0.060 Uiso 1 1 calc R . .
C9 C 0.7372(6) 1.0905(5) 0.33726(16) 0.0648(17) Uani 1 1 d . . .
H9A H 0.8223 1.0940 0.3330 0.078 Uiso 1 1 calc R . .
C10 C 0.6787(7) 1.1765(6) 0.34960(18) 0.076(2) Uani 1 1 d . . .
H10A H 0.7232 1.2398 0.3542 0.091 Uiso 1 1 calc R . .
C11 C 0.5550(7) 1.1734(5) 0.3556(2) 0.081(2) Uani 1 1 d . . .
H11A H 0.5140 1.2350 0.3636 0.097 Uiso 1 1 calc R . .
C12 C 0.4903(5) 1.0794(4) 0.34998(16) 0.0586(14) Uani 1 1 d . . .
H12A H 0.4056 1.0762 0.3549 0.070 Uiso 1 1 calc R . .
C13 C 0.1283(4) 0.8705(3) 0.28869(11) 0.0347(8) Uani 1 1 d . . .
C14 C 0.0053(4) 0.8991(4) 0.28629(12) 0.0445(10) Uani 1 1 d . . .
H14A H -0.0222 0.9620 0.2972 0.053 Uiso 1 1 calc R . .
C15 C -0.0776(4) 0.8368(5) 0.26815(13) 0.0498(12) Uani 1 1 d . . .
H15A H -0.1608 0.8576 0.2668 0.060 Uiso 1 1 calc R . .
C16 C -0.0400(5) 0.7455(4) 0.25227(13) 0.0501(12) Uani 1 1 d . . .
H16A H -0.0968 0.7032 0.2399 0.060 Uiso 1 1 calc R . .
C17 C 0.0817(5) 0.7154(4) 0.25439(14) 0.0509(12) Uani 1 1 d . . .
H17A H 0.1086 0.6523 0.2435 0.061 Uiso 1 1 calc R . .
C18 C 0.1640(4) 0.7778(4) 0.27241(13) 0.0436(10) Uani 1 1 d . . .
H18A H 0.2471 0.7566 0.2737 0.052 Uiso 1 1 calc R . .
C19 C 0.1590(4) 1.0441(3) 0.33356(12) 0.0361(9) Uani 1 1 d . . .
C20 C 0.1127(5) 1.0165(4) 0.36466(15) 0.0542(14) Uani 1 1 d . . .
H20A H 0.1226 0.9453 0.3723 0.065 Uiso 1 1 calc R . .
C21 C 0.0524(5) 1.0881(5) 0.38519(17) 0.0634(16) Uani 1 1 d . . .
H21A H 0.0222 1.0663 0.4065 0.076 Uiso 1 1 calc R . .
C22 C 0.0369(5) 1.1903(4) 0.37442(16) 0.0537(13) Uani 1 1 d . . .
H22A H -0.0036 1.2403 0.3884 0.064 Uiso 1 1 calc R . .
C23 C 0.0797(5) 1.2210(4) 0.34348(16) 0.0575(14) Uani 1 1 d . . .
H23A H 0.0664 1.2917 0.3358 0.069 Uiso 1 1 calc R . .
C24 C 0.1420(5) 1.1494(4) 0.32339(15) 0.0514(12) Uani 1 1 d . . .
H24A H 0.1738 1.1724 0.3023 0.062 Uiso 1 1 calc R . .
C25 C -0.0621(4) 0.6283(4) 0.37553(11) 0.0348(8) Uani 1 1 d . . .
C26 C -0.1048(4) 0.6509(4) 0.34298(12) 0.0454(11) Uani 1 1 d . . .
H26A H -0.0791 0.7143 0.3320 0.054 Uiso 1 1 calc R . .
C27 C -0.1840(5) 0.5822(5) 0.32643(13) 0.0537(13) Uani 1 1 d . . .
H27A H -0.2136 0.5995 0.3044 0.064 Uiso 1 1 calc R . .
C28 C -0.2200(5) 0.4893(5) 0.34159(14) 0.0528(13) Uani 1 1 d . . .
H28A H -0.2743 0.4423 0.3302 0.063 Uiso 1 1 calc R . .
C29 C -0.1771(5) 0.4647(4) 0.37333(14) 0.0499(12) Uani 1 1 d . . .
H29A H -0.2011 0.3999 0.3837 0.060 Uiso 1 1 calc R . .
C30 C -0.0991(4) 0.5335(4) 0.39035(12) 0.0426(10) Uani 1 1 d . . .
H30A H -0.0705 0.5156 0.4124 0.051 Uiso 1 1 calc R . .
C31 C -0.0561(4) 0.8146(3) 0.41712(12) 0.0364(9) Uani 1 1 d . . .
C32 C -0.1458(4) 0.8700(4) 0.39936(13) 0.0457(11) Uani 1 1 d . . .
H32A H -0.1606 0.8537 0.3762 0.055 Uiso 1 1 calc R . .
C33 C -0.2138(5) 0.9482(4) 0.41485(15) 0.0542(13) Uani 1 1 d . . .
H33A H -0.2747 0.9853 0.4023 0.065 Uiso 1 1 calc R . .
C34 C -0.1938(5) 0.9728(5) 0.44848(16) 0.0568(14) Uani 1 1 d . . .
H34A H -0.2404 1.0270 0.4590 0.068 Uiso 1 1 calc R . .
C35 C -0.1058(5) 0.9184(5) 0.46662(16) 0.0575(14) Uani 1 1 d . . .
H35A H -0.0921 0.9345 0.4898 0.069 Uiso 1 1 calc R . .
C36 C -0.0369(4) 0.8396(4) 0.45084(13) 0.0455(11) Uani 1 1 d . . .
H36A H 0.0240 0.8027 0.4634 0.055 Uiso 1 1 calc R . .
C37 C 0.1780(4) 0.4683(4) 0.44944(11) 0.0348(9) Uani 1 1 d . . .
C38 C 0.1924(4) 0.3973(4) 0.47644(12) 0.0435(10) Uani 1 1 d . . .
H38A H 0.1686 0.4175 0.4986 0.052 Uiso 1 1 calc R . .
C39 C 0.2413(6) 0.2978(5) 0.47083(16) 0.0636(16) Uani 1 1 d . . .
H39A H 0.2508 0.2498 0.4892 0.076 Uiso 1 1 calc R . .
C40 C 0.2762(6) 0.2669(5) 0.43916(17) 0.0658(16) Uani 1 1 d . . .
H40A H 0.3110 0.1986 0.4357 0.079 Uiso 1 1 calc R . .
C41 C 0.2609(5) 0.3348(5) 0.41254(15) 0.0550(13) Uani 1 1 d . . .
H41A H 0.2843 0.3130 0.3905 0.066 Uiso 1 1 calc R . .
C42 C 0.2118(4) 0.4350(4) 0.41719(12) 0.0424(10) Uani 1 1 d . . .
H42A H 0.2011 0.4812 0.3984 0.051 Uiso 1 1 calc R . .
C43 C 0.1992(4) 0.6493(4) 0.49003(10) 0.0367(9) Uani 1 1 d . . .
C44 C 0.1456(5) 0.6796(5) 0.52013(12) 0.0495(12) Uani 1 1 d . . .
H44A H 0.0601 0.6712 0.5228 0.059 Uiso 1 1 calc R . .
C45 C 0.2151(6) 0.7220(5) 0.54646(13) 0.0576(14) Uani 1 1 d . . .
H45A H 0.1769 0.7431 0.5669 0.069 Uiso 1 1 calc R . .
C46 C 0.3391(6) 0.7333(5) 0.54298(13) 0.0574(14) Uani 1 1 d . . .
H46A H 0.3870 0.7609 0.5611 0.069 Uiso 1 1 calc R . .
C47 C 0.3936(5) 0.7042(5) 0.51298(14) 0.0536(13) Uani 1 1 d . . .
H47A H 0.4792 0.7122 0.5104 0.064 Uiso 1 1 calc R . .
C48 C 0.3239(4) 0.6637(4) 0.48683(12) 0.0463(11) Uani 1 1 d . . .
H48A H 0.3621 0.6453 0.4662 0.056 Uiso 1 1 calc R . .
C49 C 0.2064(5) 0.5350(4) 0.32316(12) 0.0488(12) Uani 1 1 d . . .
H49A H 0.1707 0.5984 0.3120 0.059 Uiso 1 1 calc R A 1
H49B H 0.1428 0.5018 0.3373 0.059 Uiso 1 1 calc R A 1
O1 O 0.3092(3) 0.5661(2) 0.34398(8) 0.0387(7) Uani 1 1 d . B .
C50A C 0.2498(10) 0.4565(9) 0.2968(3) 0.045(2) Uiso 0.50 1 d P B 1
H50A H 0.1908 0.3974 0.2940 0.054 Uiso 0.50 1 calc PR B 1
H50B H 0.2608 0.4920 0.2747 0.054 Uiso 0.50 1 calc PR B 1
C51A C 0.3646(10) 0.4181(9) 0.3099(3) 0.051(2) Uiso 0.50 1 d P B 1
H51A H 0.4253 0.4145 0.2915 0.061 Uiso 0.50 1 calc PR B 1
H51B H 0.3544 0.3458 0.3194 0.061 Uiso 0.50 1 calc PR B 1
C50B C 0.2716(12) 0.4931(11) 0.2920(3) 0.055(3) Uiso 0.50 1 d P B 2
H50C H 0.2284 0.4292 0.2835 0.065 Uiso 0.50 1 calc PR B 2
H50D H 0.2693 0.5478 0.2740 0.065 Uiso 0.50 1 calc PR B 2
C51B C 0.3889(12) 0.4678(12) 0.2992(3) 0.067(3) Uiso 0.50 1 d P B 2
H51C H 0.4451 0.5101 0.2851 0.080 Uiso 0.50 1 calc PR B 2
H51D H 0.4039 0.3913 0.2949 0.080 Uiso 0.50 1 calc PR B 2
C52 C 0.4083(5) 0.4941(5) 0.33727(14) 0.0542(13) Uani 1 1 d . . .
H52B H 0.4308 0.4543 0.3580 0.065 Uiso 1 1 calc R B 1
H52A H 0.4808 0.5340 0.3295 0.065 Uiso 1 1 calc R B 1
O2A O 0.3709(7) 0.8606(6) 0.42955(19) 0.0446(18) Uiso 0.50 1 d PD B 1
C53A C 0.4802(8) 0.9163(8) 0.4345(3) 0.046(2) Uiso 0.50 1 d PD B 1
H53A H 0.5420 0.8664 0.4437 0.055 Uiso 0.50 1 calc PR B 1
H53B H 0.5093 0.9410 0.4122 0.055 Uiso 0.50 1 calc PR B 1
C54A C 0.4740(16) 1.0004(15) 0.4551(5) 0.117(8) Uiso 0.50 1 d PD B 1
H54A H 0.4685 1.0677 0.4422 0.140 Uiso 0.50 1 calc PR B 1
H54B H 0.5455 1.0034 0.4706 0.140 Uiso 0.50 1 calc PR B 1
C55A C 0.3614(9) 0.9796(8) 0.4737(3) 0.047(2) Uiso 0.50 1 d PD B 1
H55A H 0.3211 1.0475 0.4796 0.057 Uiso 0.50 1 calc PR B 1
H55B H 0.3800 0.9406 0.4949 0.057 Uiso 0.50 1 calc PR B 1
C56A C 0.2783(7) 0.9134(7) 0.4511(2) 0.0345(17) Uiso 0.50 1 d PD B 1
H56A H 0.2306 0.8611 0.4642 0.041 Uiso 0.50 1 calc PR B 1
H56B H 0.2220 0.9585 0.4376 0.041 Uiso 0.50 1 calc PR B 1
O2B O 0.3499(7) 0.8853(6) 0.42109(18) 0.0399(16) Uiso 0.50 1 d PD B 2
C53B C 0.4343(16) 0.9676(14) 0.4175(4) 0.108(6) Uiso 0.50 1 d PD B 2
H53C H 0.5146 0.9379 0.4111 0.130 Uiso 0.50 1 calc PR B 2
H53D H 0.4070 1.0165 0.3993 0.130 Uiso 0.50 1 calc PR B 2
C54B C 0.4451(13) 1.0216(12) 0.4470(4) 0.071(4) Uiso 0.50 1 d PD B 2
H54C H 0.4587 1.0985 0.4430 0.086 Uiso 0.50 1 calc PR B 2
H54D H 0.5125 0.9932 0.4611 0.086 Uiso 0.50 1 calc PR B 2
C55B C 0.3201(16) 1.0012(16) 0.4633(4) 0.108(6) Uiso 0.50 1 d PD B 2
H55C H 0.3308 0.9677 0.4858 0.130 Uiso 0.50 1 calc PR B 2
H55D H 0.2752 1.0689 0.4661 0.130 Uiso 0.50 1 calc PR B 2
C56B C 0.2524(15) 0.9294(19) 0.4403(6) 0.150(10) Uiso 0.50 1 d PD B 2
H56C H 0.2081 0.8737 0.4529 0.180 Uiso 0.50 1 calc PR B 2
H56D H 0.1942 0.9690 0.4257 0.180 Uiso 0.50 1 calc PR B 2
O3 O 0.5009(3) 0.6317(3) 0.40535(8) 0.0418(7) Uani 1 1 d D B .
C57 C 0.5262(5) 0.5335(4) 0.42267(14) 0.0492(12) Uani 1 1 d D . .
H57B H 0.5590 0.4801 0.4067 0.059 Uiso 1 1 calc R . .
H57A H 0.4508 0.5047 0.4328 0.059 Uiso 1 1 calc R . .
C58 C 0.6190(5) 0.5583(4) 0.44983(13) 0.0480(11) Uani 1 1 d D . .
H58B H 0.6858 0.5052 0.4499 0.058 Uiso 1 1 calc R . .
H58A H 0.5807 0.5589 0.4724 0.058 Uiso 1 1 calc R . .
C59 C 0.6665(5) 0.6676(4) 0.44078(13) 0.0501(12) Uani 1 1 d D . .
H59B H 0.7568 0.6689 0.4411 0.060 Uiso 1 1 calc R . .
H59A H 0.6356 0.7221 0.4566 0.060 Uiso 1 1 calc R . .
C60 C 0.6172(4) 0.6860(5) 0.40533(12) 0.0479(12) Uani 1 1 d D . .
H60B H 0.6066 0.7629 0.4007 0.057 Uiso 1 1 calc R . .
H60A H 0.6723 0.6553 0.3882 0.057 Uiso 1 1 calc R . .
N1 N 0.3232(3) 0.8733(3) 0.33400(9) 0.0313(7) Uani 1 1 d . B .
N2 N 0.1424(3) 0.6671(3) 0.42099(9) 0.0345(7) Uani 1 1 d . B .
P1 P 0.47384(9) 0.86100(9) 0.33301(3) 0.0311(2) Uani 1 1 d . B .
P2 P 0.24999(10) 0.95594(9) 0.30682(3) 0.0330(2) Uani 1 1 d . . .
P3 P 0.04670(9) 0.72354(9) 0.39450(3) 0.0343(2) Uani 1 1 d . B .
P4 P 0.09996(10) 0.59643(10) 0.45562(3) 0.0351(2) Uani 1 1 d . . .
Eu Eu 0.313803(16) 0.732452(15) 0.380848(5) 0.02621(5) Uani 1 1 d . . .

loop_
_atom_site_aniso_label
_atom_site_aniso_U_11
_atom_site_aniso_U_22
_atom_site_aniso_U_33
_atom_site_aniso_U_23
_atom_site_aniso_U_13
_atom_site_aniso_U_12
C1 0.0246(18) 0.047(2) 0.039(2) 0.0003(18) 0.0073(16) -0.0003(16)
C2 0.044(3) 0.074(4) 0.038(2) 0.006(2) 0.007(2) 0.004(2)
C3 0.057(4) 0.119(6) 0.041(3) 0.002(3) 0.010(3) 0.009(4)
C4 0.061(4) 0.138(7) 0.046(3) -0.025(4) 0.008(3) 0.018(4)
C5 0.070(4) 0.096(5) 0.078(5) -0.041(4) 0.002(4) 0.019(4)
C6 0.054(3) 0.054(3) 0.061(3) -0.007(3) 0.006(2) 0.004(3)
C7 0.037(2) 0.039(2) 0.038(2) 0.0057(17) -0.0044(17) -0.0078(17)
C8 0.041(3) 0.059(3) 0.049(3) 0.004(2) 0.004(2) -0.014(2)
C9 0.058(3) 0.072(4) 0.064(4) 0.008(3) -0.003(3) -0.032(3)
C10 0.081(5) 0.060(4) 0.086(5) 0.015(3) -0.027(4) -0.037(4)
C11 0.081(5) 0.042(3) 0.119(6) -0.016(3) -0.028(4) -0.004(3)
C12 0.049(3) 0.046(3) 0.081(4) -0.013(3) -0.014(3) -0.001(2)
C13 0.033(2) 0.038(2) 0.033(2) 0.0074(16) -0.0001(16) 0.0001(16)
C14 0.036(2) 0.054(3) 0.044(3) 0.001(2) 0.0008(19) 0.004(2)
C15 0.033(2) 0.066(3) 0.051(3) 0.007(2) -0.003(2) -0.004(2)
C16 0.049(3) 0.050(3) 0.051(3) 0.006(2) -0.008(2) -0.017(2)
C17 0.057(3) 0.036(3) 0.060(3) 0.000(2) -0.001(2) -0.006(2)
C18 0.042(2) 0.034(2) 0.054(3) 0.004(2) 0.000(2) 0.0020(18)
C19 0.0267(19) 0.034(2) 0.047(2) 0.0008(17) -0.0013(17) 0.0000(15)
C20 0.056(3) 0.035(2) 0.072(4) 0.001(2) 0.029(3) 0.002(2)
C21 0.060(3) 0.048(3) 0.082(4) -0.008(3) 0.033(3) -0.002(3)
C22 0.038(2) 0.042(3) 0.081(4) -0.018(3) -0.002(2) 0.001(2)
C23 0.064(3) 0.030(2) 0.078(4) -0.006(2) -0.009(3) 0.009(2)
C24 0.059(3) 0.038(3) 0.057(3) 0.005(2) -0.001(2) 0.001(2)
C25 0.0251(18) 0.041(2) 0.038(2) -0.0012(17) 0.0022(16) 0.0004(16)
C26 0.038(2) 0.059(3) 0.039(2) 0.010(2) 0.0021(19) 0.001(2)
C27 0.045(3) 0.078(4) 0.038(3) -0.002(2) -0.008(2) 0.003(3)
C28 0.046(3) 0.060(3) 0.053(3) -0.017(2) -0.007(2) -0.006(2)
C29 0.047(3) 0.044(3) 0.059(3) 0.001(2) -0.001(2) -0.004(2)
C30 0.039(2) 0.048(3) 0.041(2) 0.003(2) -0.0040(19) 0.0031(19)
C31 0.0262(18) 0.036(2) 0.047(2) 0.0021(18) 0.0085(17) -0.0033(15)
C32 0.038(2) 0.051(3) 0.049(3) 0.011(2) 0.010(2) 0.003(2)
C33 0.040(3) 0.052(3) 0.071(4) 0.014(3) 0.016(2) 0.011(2)
C34 0.048(3) 0.052(3) 0.071(4) -0.001(3) 0.023(3) 0.007(2)
C35 0.045(3) 0.064(4) 0.063(3) -0.014(3) 0.010(2) 0.000(2)
C36 0.032(2) 0.054(3) 0.051(3) -0.004(2) 0.0045(19) 0.0001(19)
C37 0.0280(19) 0.043(2) 0.033(2) 0.0004(17) -0.0022(15) -0.0116(16)
C38 0.047(3) 0.048(3) 0.036(2) 0.0023(19) -0.0064(19) -0.009(2)
C39 0.084(4) 0.047(3) 0.060(3) 0.004(3) -0.028(3) -0.004(3)
C40 0.073(4) 0.051(3) 0.073(4) -0.014(3) -0.019(3) 0.003(3)
C41 0.056(3) 0.056(3) 0.052(3) -0.014(2) 0.000(2) -0.009(3)
C42 0.047(3) 0.046(3) 0.034(2) -0.0008(18) 0.0028(19) -0.011(2)
C43 0.039(2) 0.042(2) 0.0284(19) 0.0002(16) 0.0033(16) -0.0029(18)
C44 0.047(3) 0.062(3) 0.040(3) -0.002(2) 0.007(2) 0.003(2)
C45 0.077(4) 0.059(3) 0.037(2) -0.007(2) 0.006(2) 0.005(3)
C46 0.077(4) 0.051(3) 0.044(3) -0.006(2) -0.013(3) -0.012(3)
C47 0.051(3) 0.060(3) 0.050(3) 0.000(2) -0.007(2) -0.018(2)
C48 0.042(2) 0.061(3) 0.036(2) -0.007(2) 0.0028(19) -0.010(2)
C49 0.052(3) 0.057(3) 0.038(2) -0.007(2) -0.007(2) 0.006(2)
O1 0.0474(18) 0.0327(15) 0.0360(16) -0.0099(12) 0.0024(13) -0.0001(13)
C52 0.048(3) 0.062(3) 0.053(3) -0.017(3) 0.003(2) 0.010(2)
O3 0.0327(15) 0.0441(18) 0.0485(18) 0.0038(14) -0.0096(13) -0.0009(13)
C57 0.050(3) 0.042(3) 0.055(3) 0.002(2) -0.006(2) -0.003(2)
C58 0.047(3) 0.055(3) 0.042(3) 0.007(2) -0.009(2) -0.001(2)
C59 0.042(3) 0.064(3) 0.044(3) 0.009(2) -0.012(2) -0.015(2)
C60 0.036(2) 0.066(3) 0.042(3) 0.014(2) -0.0047(19) -0.007(2)
N1 0.0223(15) 0.0316(17) 0.0400(18) 0.0050(14) 0.0038(13) 0.0006(12)
N2 0.0258(16) 0.047(2) 0.0308(17) 0.0041(14) 0.0054(13) -0.0034(14)
P1 0.0261(5) 0.0333(5) 0.0340(5) 0.0040(4) 0.0029(4) -0.0019(4)
P2 0.0292(5) 0.0322(5) 0.0376(6) 0.0052(4) 0.0027(4) -0.0016(4)
P3 0.0261(5) 0.0400(6) 0.0367(5) 0.0046(4) 0.0041(4) -0.0010(4)
P4 0.0256(5) 0.0492(6) 0.0306(5) 0.0042(4) 0.0038(4) -0.0048(4)
Eu 0.02253(8) 0.02744(8) 0.02874(9) -0.00199(7) 0.00458(6) -0.00191(7)

loop_
_geom_bond_atom_site_label_1
_geom_bond_atom_site_label_2
_geom_bond_distance
_geom_bond_site_symmetry_2
_geom_bond_publ_flag
C1 C2 1.381(7) . ?
C1 C6 1.383(7) . ?
C1 P1 1.839(4) . ?
C2 C3 1.375(8) . ?
C3 C4 1.374(11) . ?
C4 C5 1.360(11) . ?
C5 C6 1.387(8) . ?
C7 C12 1.378(7) . ?
C7 C8 1.405(6) . ?
C7 P1 1.834(4) . ?
C8 C9 1.373(8) . ?
C9 C10 1.349(10) . ?
C10 C11 1.379(10) . ?
C11 C12 1.395(8) . ?
C13 C18 1.389(6) . ?
C13 C14 1.397(6) . ?
C13 P2 1.851(4) . ?
C14 C15 1.393(7) . ?
C15 C16 1.373(8) . ?
C16 C17 1.387(7) . ?
C17 C18 1.387(7) . ?
C19 C20 1.379(7) . ?
C19 C24 1.395(6) . ?
C19 P2 1.832(5) . ?
C20 C21 1.383(7) . ?
C21 C22 1.364(8) . ?
C22 C23 1.369(8) . ?
C23 C24 1.385(8) . ?
C25 C30 1.390(6) . ?
C25 C26 1.394(6) . ?
C25 P3 1.844(4) . ?
C26 C27 1.384(7) . ?
C27 C28 1.372(8) . ?
C28 C29 1.371(7) . ?
C29 C30 1.386(7) . ?
C31 C36 1.384(7) . ?
C31 C32 1.390(6) . ?
C31 P3 1.843(4) . ?
C32 C33 1.380(7) . ?
C33 C34 1.381(8) . ?
C34 C35 1.378(8) . ?
C35 C36 1.395(7) . ?
C37 C42 1.396(6) . ?
C37 C38 1.400(6) . ?
C37 P4 1.840(5) . ?
C38 C39 1.379(8) . ?
C39 C40 1.369(9) . ?
C40 C41 1.364(9) . ?
C41 C42 1.381(7) . ?
C43 C44 1.385(6) . ?
C43 C48 1.385(6) . ?
C43 P4 1.857(4) . ?
C44 C45 1.391(7) . ?
C45 C46 1.373(8) . ?
C46 C47 1.382(8) . ?
C47 C48 1.378(7) . ?
C49 O1 1.443(6) . ?
C49 C50A 1.514(12) . ?
C49 C50B 1.522(13) . ?
O1 C52 1.440(6) . ?
O1 Eu 2.549(3) . ?
C50A C51A 1.439(15) . ?
C51A C52 1.518(12) . ?
C50B C51B 1.351(17) . ?
C51B C52 1.554(14) . ?
O2A C53A 1.400(10) . ?
O2A C56A 1.487(9) . ?
O2A Eu 2.582(7) . ?
C53A C54A 1.337(14) . ?
C54A C55A 1.464(14) . ?
C55A C56A 1.518(11) . ?
O2B C53B 1.395(13) . ?
O2B C56B 1.428(14) . ?
O2B Eu 2.523(7) . ?
C53B C54B 1.353(14) . ?
C54B C55B 1.541(14) . ?
C55B C56B 1.476(15) . ?
O3 C57 1.437(6) . ?
O3 C60 1.446(5) . ?
O3 Eu 2.590(3) . ?
C57 C58 1.505(6) . ?
C58 C59 1.512(7) . ?
C59 C60 1.515(6) . ?
N1 P1 1.659(3) . ?
N1 P2 1.691(3) . ?
N1 Eu 2.565(3) . ?
N2 P3 1.637(4) . ?
N2 P4 1.700(4) . ?
N2 Eu 2.603(3) . ?
P1 Eu 3.0531(10) . ?
P3 Eu 2.9829(10) . ?
